data_2004732
loop_
_publ_author_name
'Vermeulen, L. A.'
'Robinson, P. D.'

_publ_section_title
;
 A Photochromic Zwitterionic Viologen:
 4,4'-Bipyridinium-1,1'-bis(2-ethylsulfonate) Monohydrate
;
_journal_issue 4
_journal_name_full 'Acta Crystallographica Section C'
_journal_page_first 984
_journal_page_last 986
_journal_paper_doi 10.1107/S0108270195013989
_journal_volume 52
_journal_year 1996
_chemical_formula_iupac 'C14 H16 N2 O6 S2, H2 O1'
_chemical_formula_moiety 'C14 H16 N2 O6 S2,H2 O1'
_chemical_formula_sum 'C14 H18 N2 O7 S2'
_chemical_formula_weight 390.43
_chemical_name_systematic
;
1,1'-bis(2-sulfonatoethyl)-4,4'-bipyridinium monohydrate
;
_space_group_IT_number 15
_symmetry_cell_setting monoclinic
_symmetry_space_group_name_Hall '-C 2yc'
_symmetry_space_group_name_H-M 'C 1 2/c 1'
_cell_angle_alpha 90.0
_cell_angle_beta 98.17(3)
_cell_angle_gamma 90.0
_cell_formula_units_Z 4
_cell_length_a 25.016(6)
_cell_length_b 5.881(8)
_cell_length_c 11.299(8)
_cell_measurement_reflns_used 23
_cell_measurement_temperature 296
_cell_measurement_theta_max 19.8
_cell_measurement_theta_min 19.6
_cell_volume 1645(3)
_computing_cell_refinement 'MSC/AFC Diffractometer Control Software'
_computing_data_collection
;
MSC/AFC Diffractometer Control Software
(Molecular Structure Corporation, 1988)
;
_computing_data_reduction 'TEXSAN PROCESS (Molecular Structure Corporation, 1985)'
_computing_molecular_graphics 'TEXSAN ORTEP (Johnson, 1965)'
_computing_publication_material 'TEXSAN FINISH PLATON (Spek, 1990)'
_computing_structure_refinement 'TEXSAN LS'
_computing_structure_solution 'SHELXS86 (Sheldrick, 1985)'
_diffrn_ambient_temperature 296
_diffrn_measurement_device 'Rigaku AFC-5S'
_diffrn_measurement_method '\w scans (rate 6\% min^-1^ in \w, max. 3 repetitions)'
_diffrn_radiation_monochromator graphite
_diffrn_radiation_source x-ray_tube
_diffrn_radiation_type MoK\a
_diffrn_radiation_wavelength 0.71069
_diffrn_reflns_av_R_equivalents 0.068
_diffrn_reflns_limit_h_max 32
_diffrn_reflns_limit_h_min -32
_diffrn_reflns_limit_k_max 7
_diffrn_reflns_limit_k_min 0
_diffrn_reflns_limit_l_max 14
_diffrn_reflns_limit_l_min -14
_diffrn_reflns_number 4170
_diffrn_reflns_theta_max 27.5
_diffrn_reflns_theta_min 1.75
_diffrn_standards_decay_% 0.0
_diffrn_standards_interval_count 100
_diffrn_standards_number 3
_exptl_absorpt_coefficient_mu 0.37
_exptl_absorpt_correction_T_max 1.00
_exptl_absorpt_correction_T_min 0.95
_exptl_absorpt_correction_type 'empirical via \y scans (North, Phillips & Mathews, 1968)'
_exptl_crystal_colour colorless
_exptl_crystal_density_diffrn 1.576
_exptl_crystal_density_method 'not measured'
_exptl_crystal_description prism
_exptl_crystal_F_000 816
_exptl_crystal_size_max 0.38
_exptl_crystal_size_mid 0.28
_exptl_crystal_size_min 0.21
_refine_diff_density_max 0.35
_refine_diff_density_min -0.51
_refine_ls_extinction_method none
_refine_ls_goodness_of_fit_obs 1.48
_refine_ls_hydrogen_treatment noref
_refine_ls_matrix_type full
_refine_ls_number_parameters 114
_refine_ls_number_reflns 1551
_refine_ls_R_factor_obs 0.044
_refine_ls_shift/esd_max 0.0003
_refine_ls_structure_factor_coef F
_refine_ls_weighting_details 'w = 4F~o~^2^/\s^2^(F~o~^2^)'
_refine_ls_weighting_scheme calc
_refine_ls_wR_factor_obs 0.052
_reflns_number_observed 1551
_reflns_number_total 2087
_reflns_observed_criterion '[I > \s(I)]'
_cod_data_source_file fg1127.cif
_cod_data_source_block default
_cod_depositor_comments
;
The following automatic conversions were performed:

'_refine_ls_weighting_scheme' value 'w = 4F~o~^2^/\s^2^(F~o~^2^)' was
changed to 'calc'. New tag '_refine_ls_weighting_details' was
created. The value of the new tag was set to 'w =
4F~o~^2^/\s^2^(F~o~^2^)'.

Automatic conversion script
Id: cif_fix_values 3143 2015-03-26 13:38:13Z robertas 
;
_cod_original_cell_volume 1645(2)
_cod_original_sg_symbol_H-M 'C 2/c'
_cod_database_code 2004732

loop_
_symmetry_equiv_pos_as_xyz
x,y,z
-x,y,-z+1/2
-x,-y,-z
x,-y,z+1/2
x+1/2,y+1/2,z
-x+1/2,y+1/2,-z+1/2
-x+1/2,-y+1/2,-z
x+1/2,-y+1/2,z+1/2

loop_
_atom_site_aniso_label
_atom_site_aniso_U_11
_atom_site_aniso_U_22
_atom_site_aniso_U_33
_atom_site_aniso_U_12
_atom_site_aniso_U_13
_atom_site_aniso_U_23
S1 0.0313(3) 0.0284(3) 0.0303(3) 0.0061(2) -0.00030(18) -0.0021(2)
O1 0.0302(8) 0.0787(14) 0.0627(13) 0.0076(9) 0.0019(8) -0.0231(12)
O2 0.0576(10) 0.0481(10) 0.0307(10) 0.0113(9) -0.0010(7) -0.0044(9)
O3 0.0664(12) 0.0305(9) 0.0534(12) 0.0085(8) 0.0088(10) 0.0110(9)
N1 0.0258(8) 0.0318(10) 0.0311(10) 0.0000(7) 0.0012(7) -0.0082(9)
C1 0.0363(10) 0.0274(11) 0.0456(14) 0.0014(9) -0.0058(9) 0.0057(11)
C2 0.0315(10) 0.0270(10) 0.0471(14) -0.0025(9) -0.0022(9) 0.0058(12)
C3 0.0285(10) 0.0257(10) 0.0273(11) -0.0007(8) 0.0019(8) -0.0015(9)
C4 0.0352(11) 0.0311(11) 0.0405(13) -0.0038(9) -0.0010(9) 0.0085(11)
C5 0.0341(10) 0.0332(12) 0.0393(13) -0.0074(9) 0.0040(9) 0.0008(11)
C6 0.0245(10) 0.0429(13) 0.0429(14) 0.0011(9) 0.0009(9) -0.0115(12)
C7 0.0278(9) 0.0252(10) 0.0361(12) 0.0023(8) -0.0024(8) -0.0014(10)
O4 0.0448(14) 0.0416(15) 0.101(3) 0.0 0.0088(14) 0.0

loop_
_atom_site_label
_atom_site_fract_x
_atom_site_fract_y
_atom_site_fract_z
_atom_site_U_iso_or_equiv
_atom_site_thermal_displace_type
_atom_site_calc_flag
_atom_site_calc_attached_atom
S1 .33701(2) .16440(9) .12123(5) .0305(2) Uani ? ?
O1 .39465(6) .1998(4) .1512(2) .0577(7) Uani ? ?
O2 .32019(7) .1449(3) -.00680(16) .0462(6) Uani ? ?
O3 .31750(7) -.0183(3) .18876(18) .0501(7) Uani ? ?
N1 .36655(7) .4563(3) .35974(17) .0298(5) Uani ? ?
C1 .39609(8) .6373(4) .3384(2) .0376(7) Uani ? ?
C2 .44883(8) .6554(4) .3913(2) .0360(7) Uani ? ?
C3 .47161(7) .4910(4) .46978(19) .0274(6) Uani ? ?
C4 .43941(8) .3049(4) .4906(2) .0362(7) Uani ? ?
C5 .38714(8) .2915(4) .4330(2) .0357(7) Uani ? ?
C6 .30953(8) .4418(4) .2997(2) .0371(7) Uani ? ?
C7 .30544(8) .4144(4) .1663(2) .0304(6) Uani ? ?
H1 .3805 .7538 .2863 .0450 Uiso calc C(1)
H2 .4698 .7824 .3737 .0432 Uiso calc C(2)
H4 .4535 .1882 .5443 .0434 Uiso calc C(4)
H5 .3656 .1632 .4457 .0428 Uiso calc C(5)
H6a .2927 .3149 .3311 .0445 Uiso calc C(6)
H6b .2912 .5771 .3161 .0445 Uiso calc C(6)
H7a .3220 .5424 .1352 .0364 Uiso calc C(7)
H7b .2683 .4096 .1337 .0364 Uiso calc C(7)
O4 .50 .0588(5) .25 .0627(12) Uani ? ?
H8 .4731 .1558 .2197 .0751 Uiso ? ?

loop_
_atom_type_symbol
_atom_type_scat_dispersion_real
_atom_type_scat_dispersion_imag
_atom_type_scat_source
C .002 .002 International_Tables_Vol_IV_Table_2.3.1
H 0 0 International_Tables_Vol_IV_Table_2.3.1
O .008 .006 International_Tables_Vol_IV_Table_2.3.1
N .004 .003 International_Tables_Vol_IV_Table_2.3.1
S .110 .124 International_Tables_Vol_IV_Table_2.3.1

loop_
_geom_angle_atom_site_label_1
_geom_angle_atom_site_label_2
_geom_angle_atom_site_label_3
_geom_angle_site_symmetry_3
_geom_angle
_geom_angle_publ_flag
O1 S1 O2 . 112.44(12) yes
O1 S1 O3 . 112.58(12) yes
O1 S1 C7 . 106.40(11) yes
O2 S1 O3 . 113.33(11) yes
O2 S1 C7 . 105.84(11) yes
O3 S1 C7 . 105.49(11) yes
C1 N1 C5 . 121.15(19) no
C1 N1 C6 . 118.72(18) yes
C5 N1 C6 . 120.13(18) yes
N1 C1 C2 . 120.3(2) no
C1 C2 C3 . 120.6(2) no
C2 C3 C3 3_666 121.7(2) no
C2 C3 C4 . 117.48(18) no
C4 C3 C3 3_666 120.8(2) no
C3 C4 C5 . 119.7(2) no
N1 C5 C4 . 120.7(2) no
N1 C6 C7 . 112.70(17) yes
S1 C7 C6 . 113.94(16) yes
H8 O4 H8 2_655 102.4 yes
O4 H8 O1 . 148.1 no

loop_
_geom_bond_atom_site_label_1
_geom_bond_atom_site_label_2
_geom_bond_site_symmetry_2
_geom_bond_distance
_geom_bond_publ_flag
S1 O1 . 1.448(2) yes
S1 O2 . 1.453(2) yes
S1 O3 . 1.443(2) yes
S1 C7 . 1.777(3) yes
N1 C1 . 1.337(3) no
N1 C5 . 1.330(3) no
N1 C6 . 1.493(3) yes
C1 C2 . 1.373(3) no
C2 C3 . 1.379(3) no
C3 C3 3_666 1.490(4) no
C3 C4 . 1.399(3) no
C4 C5 . 1.378(3) no
C6 C7 . 1.504(3) yes
O4 H8 . 0.91 no
O4 O1 . 2.836(4) no
H8 O1 . 2.02 no

loop_
_geom_torsion_atom_site_label_1
_geom_torsion_atom_site_label_2
_geom_torsion_atom_site_label_3
_geom_torsion_atom_site_label_4
_geom_torsion_site_symmetry_1
_geom_torsion_site_symmetry_3
_geom_torsion_site_symmetry_4
_geom_torsion
_geom_torsion_publ_flag
S1 C7 C6 N1 . . . 60.6(2) no
O1 S1 C7 C6 . . . -70.86(18) no
O2 S1 C7 C6 . . . 169.33(16) no
O3 S1 C7 C6 . . . 48.94(18) no
N1 C1 C2 C3 . . . -1.9(4) no
N1 C5 C4 C3 . . . -1.5(4) no
C1 N1 C5 C4 . . . 1.1(3) no
C1 N1 C6 C7 . . . 66.7(3) no
C1 C2 C3 C4 . . . 1.5(3) no
C2 C1 N1 C5 . . . 0.6(4) no
C2 C1 N1 C6 . . . -179.5(2) no
C2 C3 C4 C5 . . . 0.2(3) no
C4 C5 N1 C6 . . . -178.8(2) no
C5 N1 C6 C7 . . . -113.4(2) no
C3 C3 C4 C5 3_666 . . 179.6(2) no
C1 C2 C3 C3 . . 3_666 -178.8(3) no
C4 C3 C3 C2 . 3_666 3_666 -0.2(3) no
C2 C3 C3 C2 . 3_666 3_666 -180.0(10) no
C4 C3 C3 C4 . 3_666 3_666 180.0(8) no
C2 C3 C3 C4 . 3_666 3_666 0.2(4) no
